data_4342344
loop_
_publ_author_name
'Yeon, Jeongho'
'Smith, Mark D.'
'Morrison, Gregory'
'Zur Loye, Hans-Conrad'

_publ_section_title
;
 Trivalent Cation-Controlled Phase Space of New U(IV) Fluorides, Na3MU6F30
 (M = Al(3+), Ga(3+), Ti(3+), V(3+), Cr(3+), Fe(3+)): Mild Hydrothermal
 Synthesis Including an in Situ Reduction Step, Structures, Optical, and
 Magnetic Properties.
;
_journal_issue 4
_journal_name_full 'Inorganic chemistry'
_journal_page_first 2058
_journal_page_last 2066
_journal_paper_doi 10.1021/ic503034t
_journal_volume 54
_journal_year 2015
_chemical_formula_moiety 'F30 Fe Na3 U6'
_chemical_formula_sum 'F30 Fe Na3 U6'
_chemical_formula_weight 2123.00
_chemical_name_systematic
; 
 ? 
;
_space_group_crystal_system trigonal
_space_group_IT_number 165
_space_group_name_Hall '-P 3 2"c'
_space_group_name_H-M_alt 'P -3 c 1'
_symmetry_space_group_name_Hall '-P 3 2"c'
_symmetry_space_group_name_H-M 'P -3 c 1'
_audit_creation_method SHELXL-2013
_cell_angle_alpha 90
_cell_angle_beta 90
_cell_angle_gamma 120
_cell_formula_units_Z 2
_cell_length_a 9.8351(3)
_cell_length_b 9.8351(3)
_cell_length_c 12.9869(10)
_cell_measurement_reflns_used 3962
_cell_measurement_temperature 100(2)
_cell_measurement_theta_max 34.882
_cell_measurement_theta_min 2.391
_cell_volume 1087.91(10)
_computing_cell_refinement 'SAINT-Plus Version 6.45 (Bruker, 2001)'
_computing_data_collection 'SMART Version 5.631 (Bruker, 2001)'
_computing_data_reduction 'SAINT-Plus Version 6.45 (Bruker, 2001)'
_computing_molecular_graphics various
_computing_publication_material various
_computing_structure_refinement 'SHELXL-2013 (Sheldrick, 2013)'
_computing_structure_solution 'SHELXS97 (Sheldrick, 1997)'
_diffrn_ambient_temperature 100(2)
_diffrn_measured_fraction_theta_full 0.998
_diffrn_measured_fraction_theta_max 0.997
_diffrn_measurement_device_type 'Bruker SMART APEX CCD diffractometer'
_diffrn_measurement_method 'omega and phi scans'
_diffrn_radiation_type MoK\a
_diffrn_radiation_wavelength 0.71073
_diffrn_reflns_av_R_equivalents 0.0697
_diffrn_reflns_av_unetI/netI 0.0352
_diffrn_reflns_Laue_measured_fraction_full 0.998
_diffrn_reflns_Laue_measured_fraction_max 0.997
_diffrn_reflns_limit_h_max 14
_diffrn_reflns_limit_h_min -16
_diffrn_reflns_limit_k_max 16
_diffrn_reflns_limit_k_min -14
_diffrn_reflns_limit_l_max 21
_diffrn_reflns_limit_l_min -17
_diffrn_reflns_number 24085
_diffrn_reflns_point_group_measured_fraction_full 0.998
_diffrn_reflns_point_group_measured_fraction_max 0.997
_diffrn_reflns_theta_full 25.242
_diffrn_reflns_theta_max 36.461
_diffrn_reflns_theta_min 2.391
_exptl_absorpt_coefficient_mu 45.442
_exptl_absorpt_correction_T_max 1.0000
_exptl_absorpt_correction_T_min 0.3205
_exptl_absorpt_correction_type multi-scan
_exptl_absorpt_process_details 'SADABS Version 2.05 (Bruker, 2001)'
_exptl_crystal_colour green
_exptl_crystal_density_diffrn 6.481
_exptl_crystal_description 'trigonal dipyramid'
_exptl_crystal_F_000 1762
_exptl_crystal_size_max 0.100
_exptl_crystal_size_mid 0.080
_exptl_crystal_size_min 0.060
_refine_diff_density_max 4.218
_refine_diff_density_min -2.621
_refine_diff_density_rms 0.504
_refine_ls_extinction_coef 0.00044(7)
_refine_ls_extinction_expression Fc^*^=kFc[1+0.001xFc^2^\l^3^/sin(2\q)]^-1/4^
_refine_ls_extinction_method SHELXL
_refine_ls_goodness_of_fit_ref 1.131
_refine_ls_hydrogen_treatment undef
_refine_ls_matrix_type full
_refine_ls_number_parameters 63
_refine_ls_number_reflns 1787
_refine_ls_number_restraints 0
_refine_ls_restrained_S_all 1.131
_refine_ls_R_factor_all 0.0415
_refine_ls_R_factor_gt 0.0339
_refine_ls_shift/su_max 0.001
_refine_ls_shift/su_mean 0.000
_refine_ls_structure_factor_coef Fsqd
_refine_ls_weighting_details
; 
 w=1/[\s^2^(Fo^2^)+(0.0332P)^2^+6.4376P] 
 where P=(Fo^2^+2Fc^2^)/3 
;
_refine_ls_weighting_scheme calc
_refine_ls_wR_factor_gt 0.0708
_refine_ls_wR_factor_ref 0.0733
_reflns_Friedel_coverage 0.000
_reflns_number_gt 1581
_reflns_number_total 1787
_reflns_threshold_expression 'I > 2\s(I)'
_cod_data_source_file ic503034t_si_002.cif
_cod_data_source_block Na3FeU6F30
_cod_depositor_comments 'Adding full bibliography for 4342339--4342344.cif.'
_cod_original_cell_volume 1087.91(11)
_cod_database_code 4342344
_shelx_space_group_comment
; 
The symmetry employed for this shelxl refinement is uniquely defined 
by the following loop, which should always be used as a source of 
symmetry information in preference to the above space-group names. 
They are only intended as comments. 
;
_shelx_estimated_absorpt_t_min 0.092
_shelx_estimated_absorpt_t_max 0.171

loop_
_space_group_symop_operation_xyz
'x, y, z'
'-y, x-y, z'
'-x+y, -x, z'
'y, x, -z+1/2'
'x-y, -y, -z+1/2'
'-x, -x+y, -z+1/2'
'-x, -y, -z'
'y, -x+y, -z'
'x-y, x, -z'
'-y, -x, z-1/2'
'-x+y, y, z-1/2'
'x, x-y, z-1/2'

loop_
_atom_site_label
_atom_site_type_symbol
_atom_site_fract_x
_atom_site_fract_y
_atom_site_fract_z
_atom_site_U_iso_or_equiv
_atom_site_adp_type
_atom_site_occupancy
_atom_site_site_symmetry_order
_atom_site_calc_flag
_atom_site_refinement_flags_posn
_atom_site_refinement_flags_adp
_atom_site_refinement_flags_occupancy
U1 U 0.40057(2) 0.32510(2) 0.39805(2) 0.00553(8) Uani 1 1 d . . .
Fe1 Fe 0.0000 0.0000 0.2500 0.0044(3) Uani 1 6 d S T P
Na1 Na 0.3333 0.6667 0.3378(3) 0.0089(8) Uani 1 3 d S T P
Na2 Na 0.0000 0.0000 0.5000 0.0189(14) Uani 1 6 d S T P
F1 F 0.3038(4) 0.4350(4) 0.2837(3) 0.0111(6) Uani 1 1 d . . .
F2 F 0.1917(4) 0.3085(4) 0.4823(3) 0.0078(6) Uani 1 1 d . . .
F3 F 0.5333(4) 0.4133(4) 0.5515(3) 0.0093(6) Uani 1 1 d . . .
F4 F 0.1804(4) 0.0997(4) 0.3379(3) 0.0103(7) Uani 1 1 d . . .
F5 F 0.5123(4) 0.1716(4) 0.3626(3) 0.0103(6) Uani 1 1 d . . .

loop_
_atom_site_aniso_label
_atom_site_aniso_U_11
_atom_site_aniso_U_22
_atom_site_aniso_U_33
_atom_site_aniso_U_23
_atom_site_aniso_U_13
_atom_site_aniso_U_12
U1 0.00488(10) 0.00546(10) 0.00622(11) -0.00005(6) -0.00014(6) 0.00257(7)
Fe1 0.0036(4) 0.0036(4) 0.0060(8) 0.000 0.000 0.0018(2)
Na1 0.0077(11) 0.0077(11) 0.0115(19) 0.000 0.000 0.0038(5)
Na2 0.022(2) 0.022(2) 0.012(3) 0.000 0.000 0.0112(11)
F1 0.0162(16) 0.0119(16) 0.0081(16) 0.0010(12) 0.0001(13) 0.0092(14)
F2 0.0078(14) 0.0077(14) 0.0082(15) 0.0031(11) 0.0044(11) 0.0042(12)
F3 0.0108(15) 0.0098(15) 0.0082(15) 0.0010(12) -0.0010(12) 0.0058(13)
F4 0.0098(15) 0.0085(15) 0.0128(17) 0.0000(12) -0.0027(12) 0.0046(12)
F5 0.0109(15) 0.0108(15) 0.0113(16) 0.0017(13) -0.0005(13) 0.0068(13)

loop_
_atom_type_symbol
_atom_type_description
_atom_type_scat_dispersion_real
_atom_type_scat_dispersion_imag
_atom_type_scat_source
F F 0.0171 0.0103 'International Tables Vol C Tables 4.2.6.8 and 6.1.1.4'
Na Na 0.0362 0.0249 'International Tables Vol C Tables 4.2.6.8 and 6.1.1.4'
Fe Fe 0.3463 0.8444 'International Tables Vol C Tables 4.2.6.8 and 6.1.1.4'
U U -9.6767 9.6646 'International Tables Vol C Tables 4.2.6.8 and 6.1.1.4'

loop_
_geom_angle_atom_site_label_1
_geom_angle_atom_site_label_2
_geom_angle_atom_site_label_3
_geom_angle
_geom_angle_site_symmetry_1
_geom_angle_site_symmetry_3
F2 U1 F5 143.64(13) . 3_665
F2 U1 F3 86.08(13) . .
F5 U1 F3 71.69(13) 3_665 .
F2 U1 F1 76.85(13) . .
F5 U1 F1 96.83(13) 3_665 .
F3 U1 F1 132.15(12) . .
F2 U1 F5 139.45(12) . .
F5 U1 F5 71.92(18) 3_665 .
F3 U1 F5 93.04(13) . .
F1 U1 F5 128.31(13) . .
F2 U1 F4 73.42(13) . .
F5 U1 F4 141.54(13) 3_665 .
F3 U1 F4 137.06(13) . .
F1 U1 F4 79.90(13) . .
F5 U1 F4 80.26(13) . .
F2 U1 F2 71.24(13) . 8_556
F5 U1 F2 123.49(12) 3_665 8_556
F3 U1 F2 69.89(12) . 8_556
F1 U1 F2 139.65(12) . 8_556
F5 U1 F2 70.48(12) . 8_556
F4 U1 F2 67.90(12) . 8_556
F2 U1 F1 129.09(12) . 4
F5 U1 F1 72.93(13) 3_665 4
F3 U1 F1 143.47(12) . 4
F1 U1 F1 61.17(16) . 4
F5 U1 F1 67.38(13) . 4
F4 U1 F1 72.10(13) . 4
F2 U1 F1 125.39(12) 8_556 4
F2 U1 F3 72.27(12) . 7_666
F5 U1 F3 72.20(12) 3_665 7_666
F3 U1 F3 64.07(14) . 7_666
F1 U1 F3 68.18(12) . 7_666
F5 U1 F3 142.04(12) . 7_666
F4 U1 F3 137.29(12) . 7_666
F2 U1 F3 121.98(12) 8_556 7_666
F1 U1 F3 112.62(12) 4 7_666
F2 U1 Na1 67.13(9) . .
F5 U1 Na1 87.99(9) 3_665 .
F3 U1 Na1 99.27(10) . .
F1 U1 Na1 32.94(11) . .
F5 U1 Na1 151.82(11) . .
F4 U1 Na1 106.36(9) . .
F2 U1 Na1 137.62(10) 8_556 .
F1 U1 Na1 88.24(11) 4 .
F3 U1 Na1 35.71(10) 7_666 .
F2 U1 Na2 42.26(9) . .
F5 U1 Na2 166.24(9) 3_665 .
F3 U1 Na2 99.60(9) . .
F1 U1 Na2 96.89(9) . .
F5 U1 Na2 98.54(9) . .
F4 U1 Na2 41.21(9) . .
F2 U1 Na2 42.77(8) 8_556 .
F1 U1 Na2 113.19(9) 4 .
F3 U1 Na2 114.22(9) 7_666 .
Na1 U1 Na2 104.19(2) . .
F2 U1 U1 77.11(9) . 7_666
F5 U1 U1 68.56(9) 3_665 7_666
F3 U1 U1 32.84(9) . 7_666
F1 U1 U1 99.36(9) . 7_666
F5 U1 U1 120.40(9) . 7_666
F4 U1 U1 149.90(9) . 7_666
F2 U1 U1 96.96(8) 8_556 7_666
F1 U1 U1 134.04(9) 4 7_666
F3 U1 U1 31.22(8) 7_666 7_666
Na1 U1 U1 66.62(5) . 7_666
Na2 U1 U1 110.093(8) . 7_666
F4 Fe1 F4 95.9(2) 6 3
F4 Fe1 F4 88.15(16) 6 4
F4 Fe1 F4 174.4(2) 3 4
F4 Fe1 F4 174.4(2) 6 .
F4 Fe1 F4 88.15(16) 3 .
F4 Fe1 F4 88.1(2) 4 .
F4 Fe1 F4 88.15(16) 6 5
F4 Fe1 F4 88.1(2) 3 5
F4 Fe1 F4 88.15(16) 4 5
F4 Fe1 F4 95.9(2) . 5
F4 Fe1 F4 88.1(2) 6 2
F4 Fe1 F4 88.15(16) 3 2
F4 Fe1 F4 95.9(2) 4 2
F4 Fe1 F4 88.15(16) . 2
F4 Fe1 F4 174.4(2) 5 2
F4 Fe1 Na2 126.56(11) 6 .
F4 Fe1 Na2 53.44(11) 3 .
F4 Fe1 Na2 126.56(11) 4 .
F4 Fe1 Na2 53.44(11) . .
F4 Fe1 Na2 126.56(11) 5 .
F4 Fe1 Na2 53.44(11) 2 .
F4 Fe1 Na2 53.44(11) 6 4
F4 Fe1 Na2 126.56(11) 3 4
F4 Fe1 Na2 53.44(11) 4 4
F4 Fe1 Na2 126.56(11) . 4
F4 Fe1 Na2 53.44(11) 5 4
F4 Fe1 Na2 126.56(11) 2 4
Na2 Fe1 Na2 180.0 . 4
F1 Na1 F1 110.78(13) . 3_565
F1 Na1 F1 110.78(13) . 2_665
F1 Na1 F1 110.78(13) 3_565 2_665
F1 Na1 F3 70.25(13) . 7_666
F1 Na1 F3 156.1(2) 3_565 7_666
F1 Na1 F3 89.94(13) 2_665 7_666
F1 Na1 F3 89.94(13) . 9_556
F1 Na1 F3 70.25(13) 3_565 9_556
F1 Na1 F3 156.1(2) 2_665 9_556
F3 Na1 F3 85.99(18) 7_666 9_556
F1 Na1 F3 156.1(2) . 8_566
F1 Na1 F3 89.94(13) 3_565 8_566
F1 Na1 F3 70.25(13) 2_665 8_566
F3 Na1 F3 85.99(18) 7_666 8_566
F3 Na1 F3 85.99(18) 9_556 8_566
F1 Na1 U1 107.22(10) . 3_565
F1 Na1 U1 33.66(10) 3_565 3_565
F1 Na1 U1 136.69(10) 2_665 3_565
F3 Na1 U1 122.48(15) 7_666 3_565
F3 Na1 U1 37.08(9) 9_556 3_565
F3 Na1 U1 83.21(10) 8_566 3_565
F1 Na1 U1 136.69(10) . 2_665
F1 Na1 U1 107.23(10) 3_565 2_665
F1 Na1 U1 33.66(10) 2_665 2_665
F3 Na1 U1 83.21(10) 7_666 2_665
F3 Na1 U1 122.48(15) 9_556 2_665
F3 Na1 U1 37.08(9) 8_566 2_665
U1 Na1 U1 115.91(4) 3_565 2_665
F1 Na1 U1 33.66(10) . .
F1 Na1 U1 136.69(10) 3_565 .
F1 Na1 U1 107.23(9) 2_665 .
F3 Na1 U1 37.08(9) 7_666 .
F3 Na1 U1 83.21(10) 9_556 .
F3 Na1 U1 122.48(15) 8_566 .
U1 Na1 U1 115.91(4) 3_565 .
U1 Na1 U1 115.91(4) 2_665 .
F1 Na1 U1 91.09(14) . 5_565
F1 Na1 U1 32.06(11) 3_565 5_565
F1 Na1 U1 96.56(15) 2_665 5_565
F3 Na1 U1 161.33(12) 7_666 5_565
F3 Na1 U1 94.70(10) 9_556 5_565
F3 Na1 U1 112.67(10) 8_566 5_565
U1 Na1 U1 62.42(2) 3_565 5_565
U1 Na1 U1 111.62(5) 2_665 5_565
U1 Na1 U1 124.41(7) . 5_565
F1 Na1 U1 96.56(15) . 6_665
F1 Na1 U1 91.09(14) 3_565 6_665
F1 Na1 U1 32.06(11) 2_665 6_665
F3 Na1 U1 112.68(10) 7_666 6_665
F3 Na1 U1 161.33(12) 9_556 6_665
F3 Na1 U1 94.70(10) 8_566 6_665
U1 Na1 U1 124.41(7) 3_565 6_665
U1 Na1 U1 62.42(2) 2_665 6_665
U1 Na1 U1 111.62(5) . 6_665
U1 Na1 U1 67.78(6) 5_565 6_665
F1 Na1 U1 32.06(11) . 4
F1 Na1 U1 96.56(15) 3_565 4
F1 Na1 U1 91.09(14) 2_665 4
F3 Na1 U1 94.71(10) 7_666 4
F3 Na1 U1 112.68(10) 9_556 4
F3 Na1 U1 161.33(12) 8_566 4
U1 Na1 U1 111.62(5) 3_565 4
U1 Na1 U1 124.41(7) 2_665 4
U1 Na1 U1 62.42(2) . 4
U1 Na1 U1 67.78(6) 5_565 4
U1 Na1 U1 67.78(6) 6_665 4
F4 Na2 F4 118.51(13) . 9_556
F4 Na2 F4 61.49(13) . 3
F4 Na2 F4 180.0 9_556 3
F4 Na2 F4 180.0 . 7_556
F4 Na2 F4 61.49(13) 9_556 7_556
F4 Na2 F4 118.51(13) 3 7_556
F4 Na2 F4 118.51(13) . 8_556
F4 Na2 F4 61.49(13) 9_556 8_556
F4 Na2 F4 118.51(13) 3 8_556
F4 Na2 F4 61.49(13) 7_556 8_556
F4 Na2 F4 61.49(13) . 2
F4 Na2 F4 118.51(13) 9_556 2
F4 Na2 F4 61.49(13) 3 2
F4 Na2 F4 118.51(13) 7_556 2
F4 Na2 F4 180.00(10) 8_556 2
F4 Na2 F2 62.69(11) . .
F4 Na2 F2 59.54(11) 9_556 .
F4 Na2 F2 120.46(11) 3 .
F4 Na2 F2 117.31(11) 7_556 .
F4 Na2 F2 104.87(11) 8_556 .
F4 Na2 F2 75.13(11) 2 .
F4 Na2 F2 117.31(11) . 7_556
F4 Na2 F2 120.46(11) 9_556 7_556
F4 Na2 F2 59.54(11) 3 7_556
F4 Na2 F2 62.69(11) 7_556 7_556
F4 Na2 F2 75.13(11) 8_556 7_556
F4 Na2 F2 104.87(11) 2 7_556
F2 Na2 F2 180.00(16) . 7_556
F4 Na2 F2 59.54(11) . 8_556
F4 Na2 F2 75.13(11) 9_556 8_556
F4 Na2 F2 104.87(11) 3 8_556
F4 Na2 F2 120.46(11) 7_556 8_556
F4 Na2 F2 62.69(11) 8_556 8_556
F4 Na2 F2 117.31(11) 2 8_556
F2 Na2 F2 60.73(2) . 8_556
F2 Na2 F2 119.27(2) 7_556 8_556
F4 Na2 F2 120.46(11) . 2
F4 Na2 F2 104.87(11) 9_556 2
F4 Na2 F2 75.13(11) 3 2
F4 Na2 F2 59.54(11) 7_556 2
F4 Na2 F2 117.31(11) 8_556 2
F4 Na2 F2 62.69(11) 2 2
F2 Na2 F2 119.27(2) . 2
F2 Na2 F2 60.73(2) 7_556 2
F2 Na2 F2 180.0 8_556 2
F4 Na2 F2 104.87(11) . 9_556
F4 Na2 F2 62.69(11) 9_556 9_556
F4 Na2 F2 117.31(11) 3 9_556
F4 Na2 F2 75.13(11) 7_556 9_556
F4 Na2 F2 120.46(11) 8_556 9_556
F4 Na2 F2 59.54(11) 2 9_556
F2 Na2 F2 60.73(2) . 9_556
F2 Na2 F2 119.27(2) 7_556 9_556
F2 Na2 F2 119.27(2) 8_556 9_556
F2 Na2 F2 60.73(2) 2 9_556
F4 Na2 F2 75.13(11) . 3
F4 Na2 F2 117.31(11) 9_556 3
F4 Na2 F2 62.69(11) 3 3
F4 Na2 F2 104.87(11) 7_556 3
F4 Na2 F2 59.54(11) 8_556 3
F4 Na2 F2 120.46(11) 2 3
F2 Na2 F2 119.27(2) . 3
F2 Na2 F2 60.73(2) 7_556 3
F2 Na2 F2 60.73(2) 8_556 3
F2 Na2 F2 119.27(2) 2 3
F2 Na2 F2 180.00(15) 9_556 3
Na1 F1 U1 113.40(18) . .
Na1 F1 U1 118.06(18) . 4
U1 F1 U1 118.73(16) . 4
U1 F2 U1 152.59(17) . 9_556
U1 F2 Na2 102.94(12) . .
U1 F2 Na2 100.23(11) 9_556 .
U1 F3 Na1 135.69(17) . 7_666
U1 F3 U1 115.93(14) . 7_666
Na1 F3 U1 107.21(15) 7_666 7_666
Fe1 F4 U1 150.45(19) . .
Fe1 F4 Na2 90.38(13) . .
U1 F4 Na2 102.79(14) . .
U1 F5 U1 153.19(18) 2_655 .

loop_
_geom_bond_atom_site_label_1
_geom_bond_atom_site_label_2
_geom_bond_distance
_geom_bond_site_symmetry_2
U1 F2 2.261(3) .
U1 F5 2.275(3) 3_665
U1 F3 2.302(4) .
U1 F1 2.304(4) .
U1 F5 2.314(3) .
U1 F4 2.327(4) .
U1 F2 2.361(3) 8_556
U1 F1 2.408(4) 4
U1 F3 2.408(3) 7_666
U1 Na1 3.8152(9) .
U1 Na2 3.8601(2) .
U1 U1 3.9931(4) 7_666
Fe1 F4 1.917(4) 6
Fe1 F4 1.917(4) 3
Fe1 F4 1.917(4) 4
Fe1 F4 1.917(4) .
Fe1 F4 1.917(4) 5
Fe1 F4 1.917(4) 2
Fe1 Na2 3.2467(3) .
Fe1 Na2 3.2467(3) 4
Na1 F1 2.260(4) .
Na1 F1 2.260(4) 3_565
Na1 F1 2.260(4) 2_665
Na1 F3 2.331(4) 7_666
Na1 F3 2.331(4) 9_556
Na1 F3 2.331(4) 8_566
Na1 U1 3.8152(9) 3_565
Na1 U1 3.8152(9) 2_665
Na1 U1 4.003(3) 5_565
Na1 U1 4.003(3) 6_665
Na1 U1 4.003(3) 4
Na2 F4 2.608(4) .
Na2 F4 2.608(4) 9_556
Na2 F4 2.608(4) 3
Na2 F4 2.608(4) 7_556
Na2 F4 2.608(4) 8_556
Na2 F4 2.608(4) 2
Na2 F2 2.663(3) .
Na2 F2 2.664(3) 7_556
Na2 F2 2.664(3) 8_556
Na2 F2 2.664(3) 2
Na2 F2 2.664(3) 9_556
Na2 F2 2.664(3) 3
F1 U1 2.408(4) 4
F2 U1 2.361(3) 9_556
F3 Na1 2.331(4) 7_666
F3 U1 2.408(3) 7_666
F5 U1 2.275(3) 2_655
